data_4082096
loop_
_publ_author_name
'Hong, Jianquan'
'Zhang, Lixin'
'Wang, Kai'
'Chen, Zhenxia'
'Wu, Limin'
'Zhou, Xigeng'

_publ_section_title
;
 Synthesis, Structural Characterization, and Reactivity of Mono(amidinate)
 Rare-Earth-Metal Bis(aminobenzyl) Complexes
;
_journal_issue 24
_journal_name_full Organometallics
_journal_page_first 7312
_journal_paper_doi 10.1021/om400787j
_journal_volume 32
_journal_year 2013
_chemical_formula_sum 'C52 H70 Lu N5'
_chemical_formula_weight 940.10
_chemical_name_systematic
; 
 ? 
;
_space_group_IT_number 9
_symmetry_cell_setting monoclinic
_symmetry_space_group_name_Hall 'C -2yc'
_symmetry_space_group_name_H-M 'C 1 c 1'
_atom_sites_solution_hydrogens geom
_atom_sites_solution_primary direct
_atom_sites_solution_secondary difmap
_audit_creation_method SHELXL-97
_cell_angle_alpha 90.00
_cell_angle_beta 113.5430(10)
_cell_angle_gamma 90.00
_cell_formula_units_Z 4
_cell_length_a 21.0802(16)
_cell_length_b 13.0856(10)
_cell_length_c 19.098(2)
_cell_measurement_reflns_used 3978
_cell_measurement_temperature 293(2)
_cell_measurement_theta_max 21.35
_cell_measurement_theta_min 2.42
_cell_volume 4829.6(7)
_computing_cell_refinement 'Bruker SMART'
_computing_data_collection 'Bruker SMART'
_computing_data_reduction 'Bruker SAINT'
_computing_molecular_graphics 'Bruker SHELXTL'
_computing_publication_material 'Bruker SHELXTL'
_computing_structure_refinement 'SHELXL-97 (Sheldrick, 1997)'
_computing_structure_solution 'SHELXS-97 (Sheldrick, 1990)'
_diffrn_ambient_temperature 293(2)
_diffrn_measured_fraction_theta_full 1.000
_diffrn_measured_fraction_theta_max 1.000
_diffrn_measurement_device_type 'CCD area detector'
_diffrn_measurement_method 'phi and omega scans'
_diffrn_radiation_monochromator graphite
_diffrn_radiation_source 'fine-focus sealed tube'
_diffrn_radiation_type MoK\a
_diffrn_radiation_wavelength 0.71073
_diffrn_reflns_av_R_equivalents 0.0220
_diffrn_reflns_av_sigmaI/netI 0.0603
_diffrn_reflns_limit_h_max 24
_diffrn_reflns_limit_h_min -25
_diffrn_reflns_limit_k_max 8
_diffrn_reflns_limit_k_min -15
_diffrn_reflns_limit_l_max 21
_diffrn_reflns_limit_l_min -22
_diffrn_reflns_number 9878
_diffrn_reflns_theta_full 25.00
_diffrn_reflns_theta_max 25.00
_diffrn_reflns_theta_min 1.88
_exptl_absorpt_coefficient_mu 2.082
_exptl_absorpt_correction_T_max 0.8853
_exptl_absorpt_correction_T_min 0.8188
_exptl_absorpt_correction_type multi-scan
_exptl_absorpt_process_details sadabs
_exptl_crystal_colour colorless
_exptl_crystal_density_diffrn 1.293
_exptl_crystal_density_method 'not measured'
_exptl_crystal_description needle
_exptl_crystal_F_000 1952
_exptl_crystal_size_max 0.10
_exptl_crystal_size_mid 0.08
_exptl_crystal_size_min 0.06
_refine_diff_density_max 0.586
_refine_diff_density_min -0.399
_refine_diff_density_rms 0.056
_refine_ls_abs_structure_details 'Flack H D (1983), Acta Cryst. A39, 876-881'
_refine_ls_abs_structure_Flack 0.005(8)
_refine_ls_extinction_method none
_refine_ls_goodness_of_fit_ref 0.916
_refine_ls_hydrogen_treatment constr
_refine_ls_matrix_type full
_refine_ls_number_parameters 537
_refine_ls_number_reflns 8093
_refine_ls_number_restraints 2
_refine_ls_restrained_S_all 0.915
_refine_ls_R_factor_all 0.0391
_refine_ls_R_factor_gt 0.0300
_refine_ls_shift/su_max 0.001
_refine_ls_shift/su_mean 0.000
_refine_ls_structure_factor_coef Fsqd
_refine_ls_weighting_details 'calc w=1/[\s\^2\^(Fo\^2\^)+(0.0000P)\^2\^+0.0000P] where P=(Fo\^2\^+2Fc\^2\^)/3'
_refine_ls_weighting_scheme calc
_refine_ls_wR_factor_gt 0.0566
_refine_ls_wR_factor_ref 0.0598
_reflns_number_gt 7070
_reflns_number_total 8093
_reflns_threshold_expression >2sigma(I)
_cod_data_source_file om400787j_si_003.cif
_cod_data_source_block complex_3e
_cod_depositor_comments
;
The following automatic conversions were performed:

'_symmetry_cell_setting' value 'Monoclinic' changed to 'monoclinic'
according to /home/saulius/struct/CIF-dictionaries/cif_core.dic
dictionary named 'cif_core.dic' version 2.4.2 from 2011-04-26.

Automatic conversion script
Id: cif_fix_values 1891 2012-01-12 08:04:46Z andrius 
;
_cod_original_cell_volume 4829.5(8)
_cod_original_sg_symbol_H-M Cc
_cod_database_code 4082096

loop_
_symmetry_equiv_pos_as_xyz
'x, y, z'
'x, -y, z+1/2'
'x+1/2, y+1/2, z'
'x+1/2, -y+1/2, z+1/2'

loop_
_atom_site_label
_atom_site_type_symbol
_atom_site_fract_x
_atom_site_fract_y
_atom_site_fract_z
_atom_site_U_iso_or_equiv
_atom_site_adp_type
_atom_site_occupancy
_atom_site_symmetry_multiplicity
_atom_site_calc_flag
_atom_site_refinement_flags
Lu1 Lu 0.91101(3) 0.258531(11) 0.24092(3) 0.03876(6) Uani 1 1 d .
N1 N 0.81848(19) 0.3080(3) 0.2686(2) 0.0345(9) Uani 1 1 d .
N2 N 0.8331(2) 0.1401(4) 0.2541(2) 0.0354(12) Uani 1 1 d .
N3 N 0.9822(3) 0.1399(5) 0.1990(3) 0.0502(15) Uani 1 1 d .
N4 N 0.9822(3) 0.4232(3) 0.2535(3) 0.0571(12) Uani 1 1 d .
N5 N 0.6467(2) 0.2698(3) 0.3605(3) 0.0578(12) Uani 1 1 d .
C1 C 0.8658(3) 0.2534(4) 0.1032(3) 0.0575(14) Uani 1 1 d .
H1A H 0.8342 0.1964 0.0837 0.069 Uiso 1 1 calc R
H1B H 0.8413 0.3162 0.0816 0.069 Uiso 1 1 calc R
C2 C 0.9266(3) 0.2412(4) 0.0838(3) 0.0522(13) Uani 1 1 d .
C3 C 0.9313(4) 0.2921(5) 0.0214(3) 0.0708(19) Uani 1 1 d .
H3 H 0.8926 0.3263 -0.0126 0.085 Uiso 1 1 calc R
C4 C 0.9909(5) 0.2935(6) 0.0087(5) 0.079(3) Uani 1 1 d .
H4 H 0.9928 0.3308 -0.0319 0.094 Uiso 1 1 calc R
C5 C 1.0462(5) 0.2410(5) 0.0547(6) 0.097(3) Uani 1 1 d .
H5 H 1.0857 0.2392 0.0445 0.117 Uiso 1 1 calc R
C6 C 1.0452(4) 0.1882(5) 0.1189(4) 0.0738(18) Uani 1 1 d .
H6 H 1.0843 0.1536 0.1517 0.089 Uiso 1 1 calc R
C7 C 0.9857(3) 0.1885(4) 0.1322(3) 0.0521(14) Uani 1 1 d .
C8 C 0.9451(4) 0.0394(5) 0.1764(4) 0.0682(18) Uani 1 1 d .
H8A H 0.9691 -0.0035 0.1542 0.102 Uiso 1 1 calc R
H8B H 0.8987 0.0509 0.1397 0.102 Uiso 1 1 calc R
H8C H 0.9438 0.0066 0.2207 0.102 Uiso 1 1 calc R
C9 C 1.0511(4) 0.1180(5) 0.2590(4) 0.083(2) Uani 1 1 d .
H9A H 1.0744 0.0689 0.2403 0.124 Uiso 1 1 calc R
H9B H 1.0460 0.0909 0.3032 0.124 Uiso 1 1 calc R
H9C H 1.0777 0.1799 0.2725 0.124 Uiso 1 1 calc R
C10 C 1.0012(3) 0.2777(4) 0.3670(3) 0.0564(14) Uani 1 1 d .
H10A H 0.9852 0.3209 0.3980 0.068 Uiso 1 1 calc R
H10B H 1.0134 0.2115 0.3917 0.068 Uiso 1 1 calc R
C11 C 1.0616(3) 0.3239(4) 0.3600(3) 0.0533(14) Uani 1 1 d .
C12 C 1.1300(3) 0.2964(5) 0.4057(4) 0.0739(17) Uani 1 1 d .
H12 H 1.1378 0.2517 0.4462 0.089 Uiso 1 1 calc R
C13 C 1.1857(4) 0.3318(6) 0.3939(5) 0.090(2) Uani 1 1 d .
H13 H 1.2303 0.3120 0.4260 0.108 Uiso 1 1 calc R
C14 C 1.1753(4) 0.3964(6) 0.3348(5) 0.093(3) Uani 1 1 d .
H14 H 1.2129 0.4178 0.3246 0.112 Uiso 1 1 calc R
C15 C 1.1097(4) 0.4306(5) 0.2894(4) 0.077(2) Uani 1 1 d .
H15 H 1.1032 0.4779 0.2508 0.093 Uiso 1 1 calc R
C16 C 1.0538(3) 0.3935(4) 0.3022(3) 0.0558(15) Uani 1 1 d .
C17 C 0.9571(3) 0.5027(4) 0.2919(3) 0.0701(17) Uani 1 1 d .
H17A H 0.9650 0.4806 0.3426 0.105 Uiso 1 1 calc R
H17B H 0.9084 0.5136 0.2633 0.105 Uiso 1 1 calc R
H17C H 0.9816 0.5654 0.2944 0.105 Uiso 1 1 calc R
C18 C 0.9750(4) 0.4647(5) 0.1775(4) 0.086(2) Uani 1 1 d .
H18A H 0.9985 0.5291 0.1846 0.128 Uiso 1 1 calc R
H18B H 0.9269 0.4739 0.1455 0.128 Uiso 1 1 calc R
H18C H 0.9951 0.4174 0.1536 0.128 Uiso 1 1 calc R
C19 C 0.7974(2) 0.2135(3) 0.2724(2) 0.0350(10) Uani 1 1 d .
C20 C 0.7402(3) 0.1879(4) 0.2983(3) 0.0426(12) Uani 1 1 d .
H20A H 0.7523 0.2165 0.3488 0.051 Uiso 1 1 calc R
H20B H 0.7386 0.1142 0.3029 0.051 Uiso 1 1 calc R
C21 C 0.6678(3) 0.2248(3) 0.2475(3) 0.0447(12) Uani 1 1 d .
C22 C 0.6229(3) 0.2608(3) 0.2792(3) 0.0515(13) Uani 1 1 d .
C23 C 0.5556(3) 0.2866(5) 0.2312(4) 0.0706(17) Uani 1 1 d .
H23 H 0.5255 0.3100 0.2524 0.085 Uiso 1 1 calc R
C24 C 0.5324(4) 0.2785(5) 0.1532(4) 0.083(2) Uani 1 1 d .
H24 H 0.4870 0.2955 0.1221 0.100 Uiso 1 1 calc R
C25 C 0.5768(4) 0.2451(5) 0.1214(4) 0.081(2) Uani 1 1 d .
H25 H 0.5619 0.2404 0.0687 0.098 Uiso 1 1 calc R
C26 C 0.6440(3) 0.2186(4) 0.1689(3) 0.0616(15) Uani 1 1 d .
H26 H 0.6738 0.1959 0.1472 0.074 Uiso 1 1 calc R
C27 C 0.6359(4) 0.1800(6) 0.3963(4) 0.098(2) Uani 1 1 d .
H27A H 0.5873 0.1711 0.3832 0.146 Uiso 1 1 calc R
H27B H 0.6596 0.1865 0.4507 0.146 Uiso 1 1 calc R
H27C H 0.6536 0.1218 0.3793 0.146 Uiso 1 1 calc R
C28 C 0.6228(4) 0.3602(5) 0.3867(4) 0.101(3) Uani 1 1 d .
H28A H 0.5737 0.3557 0.3722 0.151 Uiso 1 1 calc R
H28B H 0.6332 0.4198 0.3640 0.151 Uiso 1 1 calc R
H28C H 0.6457 0.3648 0.4413 0.151 Uiso 1 1 calc R
C29 C 0.7900(3) 0.3953(3) 0.2906(3) 0.0380(11) Uani 1 1 d .
C30 C 0.8071(3) 0.4194(4) 0.3679(3) 0.0483(13) Uani 1 1 d .
C31 C 0.7810(3) 0.5087(4) 0.3855(3) 0.0656(16) Uani 1 1 d .
H31 H 0.7901 0.5231 0.4363 0.079 Uiso 1 1 calc R
C32 C 0.7419(3) 0.5760(4) 0.3298(4) 0.0739(18) Uani 1 1 d .
H32 H 0.7254 0.6358 0.3429 0.089 Uiso 1 1 calc R
C33 C 0.7276(3) 0.5542(4) 0.2550(4) 0.0624(15) Uani 1 1 d .
H33 H 0.7022 0.6008 0.2175 0.075 Uiso 1 1 calc R
C34 C 0.7498(3) 0.4643(4) 0.2334(3) 0.0445(13) Uani 1 1 d .
C35 C 0.8557(3) 0.3559(4) 0.4342(3) 0.0544(14) Uani 1 1 d .
H35 H 0.8698 0.2961 0.4131 0.065 Uiso 1 1 calc R
C36 C 0.8228(5) 0.3173(7) 0.4883(4) 0.082(2) Uani 1 1 d .
H36A H 0.8060 0.3744 0.5075 0.122 Uiso 1 1 calc R
H36B H 0.8569 0.2811 0.5302 0.122 Uiso 1 1 calc R
H36C H 0.7850 0.2723 0.4609 0.122 Uiso 1 1 calc R
C37 C 0.9215(3) 0.4177(5) 0.4811(3) 0.0740(18) Uani 1 1 d .
H37A H 0.9410 0.4450 0.4475 0.111 Uiso 1 1 calc R
H37B H 0.9546 0.3737 0.5180 0.111 Uiso 1 1 calc R
H37C H 0.9097 0.4726 0.5070 0.111 Uiso 1 1 calc R
C38 C 0.7320(3) 0.4452(5) 0.1487(3) 0.0630(16) Uani 1 1 d .
H38 H 0.7401 0.3724 0.1432 0.076 Uiso 1 1 calc R
C39 C 0.6563(4) 0.4670(6) 0.0968(4) 0.095(2) Uani 1 1 d .
H39A H 0.6486 0.5394 0.0930 0.142 Uiso 1 1 calc R
H39B H 0.6267 0.4359 0.1180 0.142 Uiso 1 1 calc R
H39C H 0.6461 0.4392 0.0470 0.142 Uiso 1 1 calc R
C40 C 0.7777(4) 0.5037(7) 0.1198(4) 0.124(3) Uani 1 1 d .
H40A H 0.7730 0.5755 0.1267 0.187 Uiso 1 1 calc R
H40B H 0.7644 0.4895 0.0665 0.187 Uiso 1 1 calc R
H40C H 0.8249 0.4836 0.1476 0.187 Uiso 1 1 calc R
C41 C 0.8262(3) 0.0328(3) 0.2635(3) 0.0415(12) Uani 1 1 d .
C42 C 0.7866(3) -0.0285(4) 0.2006(3) 0.0507(13) Uani 1 1 d .
C43 C 0.7876(4) -0.1336(4) 0.2118(4) 0.0749(19) Uani 1 1 d .
H43 H 0.7606 -0.1751 0.1714 0.090 Uiso 1 1 calc R
C44 C 0.8267(4) -0.1776(5) 0.2797(5) 0.089(2) Uani 1 1 d .
H44 H 0.8277 -0.2484 0.2844 0.106 Uiso 1 1 calc R
C45 C 0.8649(3) -0.1185(4) 0.3413(4) 0.0692(17) Uani 1 1 d .
H45 H 0.8905 -0.1489 0.3882 0.083 Uiso 1 1 calc R
C46 C 0.8653(3) -0.0121(4) 0.3337(3) 0.0476(13) Uani 1 1 d .
C47 C 0.7400(3) 0.0132(4) 0.1227(3) 0.0617(16) Uani 1 1 d .
H47 H 0.7454 0.0877 0.1240 0.074 Uiso 1 1 calc R
C48 C 0.6643(4) -0.0105(5) 0.1042(4) 0.096(2) Uani 1 1 d .
H48A H 0.6575 -0.0831 0.1013 0.144 Uiso 1 1 calc R
H48B H 0.6359 0.0199 0.0560 0.144 Uiso 1 1 calc R
H48C H 0.6517 0.0169 0.1435 0.144 Uiso 1 1 calc R
C49 C 0.7594(4) -0.0286(6) 0.0590(4) 0.097(2) Uani 1 1 d .
H49A H 0.7564 -0.1018 0.0581 0.146 Uiso 1 1 calc R
H49B H 0.8059 -0.0084 0.0682 0.146 Uiso 1 1 calc R
H49C H 0.7282 -0.0017 0.0107 0.146 Uiso 1 1 calc R
C50 C 0.9078(3) 0.0484(4) 0.4040(3) 0.0553(14) Uani 1 1 d .
H50 H 0.9069 0.1199 0.3884 0.066 Uiso 1 1 calc R
C51 C 0.8757(4) 0.0440(5) 0.4632(3) 0.085(2) Uani 1 1 d .
H51A H 0.8281 0.0651 0.4399 0.128 Uiso 1 1 calc R
H51B H 0.9006 0.0888 0.5050 0.128 Uiso 1 1 calc R
H51C H 0.8782 -0.0247 0.4819 0.128 Uiso 1 1 calc R
C52 C 0.9833(3) 0.0155(5) 0.4405(4) 0.088(2) Uani 1 1 d .
H52A H 0.9860 -0.0542 0.4572 0.131 Uiso 1 1 calc R
H52B H 1.0079 0.0586 0.4835 0.131 Uiso 1 1 calc R
H52C H 1.0037 0.0212 0.4038 0.131 Uiso 1 1 calc R

loop_
_atom_site_aniso_label
_atom_site_aniso_U_11
_atom_site_aniso_U_22
_atom_site_aniso_U_33
_atom_site_aniso_U_23
_atom_site_aniso_U_13
_atom_site_aniso_U_12
Lu1 0.03786(9) 0.03961(9) 0.04124(9) -0.0003(2) 0.01836(7) -0.0009(2)
N1 0.033(2) 0.034(2) 0.038(2) 0.0008(17) 0.015(2) 0.0002(16)
N2 0.044(3) 0.031(2) 0.033(3) -0.006(2) 0.017(2) -0.003(2)
N3 0.052(3) 0.058(3) 0.039(3) 0.003(3) 0.016(3) 0.010(2)
N4 0.066(3) 0.052(3) 0.056(3) -0.001(2) 0.028(3) -0.008(2)
N5 0.060(3) 0.058(3) 0.064(3) 0.003(2) 0.034(3) 0.013(2)
C1 0.057(4) 0.063(4) 0.050(3) 0.003(3) 0.019(3) 0.010(3)
C2 0.070(4) 0.042(3) 0.047(3) -0.008(2) 0.026(3) -0.007(3)
C3 0.117(6) 0.052(3) 0.063(4) -0.005(3) 0.056(4) -0.006(4)
C4 0.117(7) 0.060(5) 0.083(6) 0.006(4) 0.065(6) -0.014(5)
C5 0.121(7) 0.083(5) 0.134(7) -0.024(5) 0.099(7) -0.022(5)
C6 0.071(5) 0.074(4) 0.093(5) -0.015(4) 0.050(4) 0.002(3)
C7 0.061(4) 0.044(3) 0.057(3) -0.016(3) 0.029(3) -0.005(3)
C8 0.089(6) 0.055(4) 0.075(5) 0.007(3) 0.048(4) 0.009(4)
C9 0.075(5) 0.096(5) 0.070(4) 0.000(4) 0.023(4) 0.037(4)
C10 0.053(4) 0.061(3) 0.052(3) 0.001(3) 0.017(3) -0.007(3)
C11 0.047(4) 0.055(3) 0.051(3) -0.014(3) 0.012(3) -0.009(3)
C12 0.057(4) 0.070(4) 0.078(4) -0.017(3) 0.009(4) -0.007(3)
C13 0.053(5) 0.086(5) 0.121(7) -0.043(5) 0.023(5) -0.011(4)
C14 0.068(6) 0.093(6) 0.138(8) -0.052(5) 0.063(6) -0.029(4)
C15 0.072(6) 0.067(4) 0.104(6) -0.017(4) 0.047(5) -0.024(4)
C16 0.058(4) 0.046(3) 0.070(4) -0.021(3) 0.032(4) -0.014(3)
C17 0.073(4) 0.062(4) 0.072(4) -0.016(3) 0.026(4) -0.004(3)
C18 0.119(7) 0.071(4) 0.069(5) 0.007(3) 0.041(5) -0.032(4)
C19 0.034(3) 0.038(3) 0.029(2) 0.0008(19) 0.009(2) -0.001(2)
C20 0.049(3) 0.044(3) 0.040(3) 0.006(2) 0.023(3) 0.003(2)
C21 0.043(3) 0.041(3) 0.050(3) -0.001(2) 0.019(3) -0.006(2)
C22 0.045(3) 0.045(3) 0.065(3) 0.002(3) 0.023(3) 0.003(2)
C23 0.053(4) 0.076(4) 0.083(5) 0.004(3) 0.027(4) 0.009(3)
C24 0.050(4) 0.094(5) 0.079(5) -0.001(4) -0.002(4) 0.001(3)
C25 0.058(4) 0.113(6) 0.056(4) 0.002(4) 0.005(3) 0.001(4)
C26 0.054(4) 0.070(4) 0.055(3) -0.004(3) 0.015(3) -0.002(3)
C27 0.123(7) 0.096(5) 0.080(5) 0.012(4) 0.048(5) 0.005(5)
C28 0.131(7) 0.087(5) 0.097(5) -0.012(4) 0.059(5) 0.033(5)
C29 0.040(3) 0.031(2) 0.050(3) -0.002(2) 0.025(3) -0.003(2)
C30 0.051(3) 0.044(3) 0.055(3) -0.006(2) 0.027(3) 0.003(2)
C31 0.081(5) 0.053(3) 0.062(4) -0.016(3) 0.027(4) 0.010(3)
C32 0.073(5) 0.049(3) 0.097(5) -0.022(3) 0.030(4) 0.017(3)
C33 0.058(4) 0.046(3) 0.079(4) 0.005(3) 0.023(3) 0.007(3)
C34 0.036(3) 0.046(3) 0.049(3) 0.004(2) 0.015(3) 0.003(2)
C35 0.065(4) 0.051(3) 0.047(3) -0.012(3) 0.023(3) 0.005(3)
C36 0.117(7) 0.086(6) 0.049(4) -0.006(4) 0.042(4) 0.005(5)
C37 0.078(5) 0.081(4) 0.050(4) -0.016(3) 0.012(3) 0.011(3)
C38 0.074(5) 0.063(4) 0.054(4) 0.017(3) 0.027(4) 0.026(3)
C39 0.076(5) 0.106(6) 0.076(5) 0.004(4) 0.003(4) 0.009(4)
C40 0.097(7) 0.200(10) 0.089(6) 0.050(6) 0.051(5) -0.006(6)
C41 0.053(4) 0.035(3) 0.054(3) -0.004(2) 0.039(3) -0.001(2)
C42 0.059(4) 0.045(3) 0.054(3) -0.011(2) 0.029(3) -0.012(2)
C43 0.100(6) 0.045(3) 0.083(5) -0.013(3) 0.039(4) -0.018(3)
C44 0.129(7) 0.035(3) 0.113(6) 0.000(4) 0.060(6) -0.015(4)
C45 0.087(5) 0.041(3) 0.084(5) 0.019(3) 0.039(4) 0.008(3)
C46 0.058(4) 0.045(3) 0.050(3) 0.003(2) 0.032(3) 0.002(3)
C47 0.067(4) 0.063(4) 0.055(4) -0.021(3) 0.024(3) -0.019(3)
C48 0.083(6) 0.090(5) 0.102(5) -0.012(4) 0.022(5) -0.026(4)
C49 0.109(7) 0.116(6) 0.065(4) -0.039(4) 0.033(4) -0.030(5)
C50 0.066(4) 0.046(3) 0.051(3) 0.016(3) 0.021(3) 0.010(3)
C51 0.107(6) 0.100(5) 0.053(4) 0.009(3) 0.036(4) 0.013(4)
C52 0.069(5) 0.088(5) 0.087(5) 0.016(4) 0.011(4) 0.011(4)

loop_
_atom_type_symbol
_atom_type_description
_atom_type_scat_dispersion_real
_atom_type_scat_dispersion_imag
_atom_type_scat_source
C C 0.0033 0.0016 'International Tables Vol C Tables 4.2.6.8 and 6.1.1.4'
H H 0.0000 0.0000 'International Tables Vol C Tables 4.2.6.8 and 6.1.1.4'
N N 0.0061 0.0033 'International Tables Vol C Tables 4.2.6.8 and 6.1.1.4'
Lu Lu -0.4720 5.8584 'International Tables Vol C Tables 4.2.6.8 and 6.1.1.4'

loop_
_geom_angle_atom_site_label_1
_geom_angle_atom_site_label_2
_geom_angle_atom_site_label_3
_geom_angle
N1 Lu1 N2 57.90(14)
N1 Lu1 C10 98.24(17)
N2 Lu1 C10 105.54(17)
N1 Lu1 C1 104.77(17)
N2 Lu1 C1 96.32(17)
C10 Lu1 C1 154.34(18)
N1 Lu1 N3 156.49(16)
N2 Lu1 N3 99.18(13)
C10 Lu1 N3 92.87(18)
C1 Lu1 N3 70.14(18)
N1 Lu1 N4 104.90(13)
N2 Lu1 N4 161.46(15)
C10 Lu1 N4 67.86(16)
C1 Lu1 N4 94.97(17)
N3 Lu1 N4 98.46(17)
N1 Lu1 C19 28.66(13)
N2 Lu1 C19 29.31(14)
C10 Lu1 C19 102.18(17)
C1 Lu1 C19 103.45(17)
N3 Lu1 C19 128.44(17)
N4 Lu1 C19 132.95(14)
C19 N1 C29 122.6(4)
C19 N1 Lu1 94.8(3)
C29 N1 Lu1 141.7(3)
C19 N2 C41 124.8(4)
C19 N2 Lu1 92.6(3)
C41 N2 Lu1 140.7(4)
C7 N3 C9 112.8(5)
C7 N3 C8 109.5(5)
C9 N3 C8 106.9(5)
C7 N3 Lu1 104.9(4)
C9 N3 Lu1 113.7(4)
C8 N3 Lu1 109.0(4)
C16 N4 C17 110.5(4)
C16 N4 C18 112.8(5)
C17 N4 C18 107.8(5)
C16 N4 Lu1 104.4(3)
C17 N4 Lu1 108.8(3)
C18 N4 Lu1 112.4(3)
C27 N5 C22 113.6(5)
C27 N5 C28 111.3(5)
C22 N5 C28 114.9(5)
C2 C1 Lu1 105.7(4)
C2 C1 H1A 110.6
Lu1 C1 H1A 110.6
C2 C1 H1B 110.6
Lu1 C1 H1B 110.6
H1A C1 H1B 108.7
C7 C2 C3 116.7(6)
C7 C2 C1 121.3(5)
C3 C2 C1 121.6(5)
C4 C3 C2 122.5(7)
C4 C3 H3 118.8
C2 C3 H3 118.8
C5 C4 C3 119.7(7)
C5 C4 H4 120.1
C3 C4 H4 120.1
C4 C5 C6 120.7(7)
C4 C5 H5 119.6
C6 C5 H5 119.6
C7 C6 C5 119.3(7)
C7 C6 H6 120.4
C5 C6 H6 120.4
C6 C7 C2 121.0(6)
C6 C7 N3 122.1(6)
C2 C7 N3 116.9(5)
N3 C8 H8A 109.5
N3 C8 H8B 109.5
H8A C8 H8B 109.5
N3 C8 H8C 109.5
H8A C8 H8C 109.5
H8B C8 H8C 109.5
N3 C9 H9A 109.5
N3 C9 H9B 109.5
H9A C9 H9B 109.5
N3 C9 H9C 109.5
H9A C9 H9C 109.5
H9B C9 H9C 109.5
C11 C10 Lu1 108.6(4)
C11 C10 H10A 110.0
Lu1 C10 H10A 110.0
C11 C10 H10B 110.0
Lu1 C10 H10B 110.0
H10A C10 H10B 108.4
C16 C11 C12 115.4(6)
C16 C11 C10 120.8(5)
C12 C11 C10 123.6(6)
C13 C12 C11 123.4(7)
C13 C12 H12 118.3
C11 C12 H12 118.3
C14 C13 C12 119.1(7)
C14 C13 H13 120.4
C12 C13 H13 120.4
C13 C14 C15 120.8(7)
C13 C14 H14 119.6
C15 C14 H14 119.6
C14 C15 C16 119.1(7)
C14 C15 H15 120.5
C16 C15 H15 120.5
C15 C16 C11 122.1(6)
C15 C16 N4 121.8(6)
C11 C16 N4 116.1(5)
N4 C17 H17A 109.5
N4 C17 H17B 109.5
H17A C17 H17B 109.5
N4 C17 H17C 109.5
H17A C17 H17C 109.5
H17B C17 H17C 109.5
N4 C18 H18A 109.5
N4 C18 H18B 109.5
H18A C18 H18B 109.5
N4 C18 H18C 109.5
H18A C18 H18C 109.5
H18B C18 H18C 109.5
N1 C19 N2 114.5(4)
N1 C19 C20 123.6(4)
N2 C19 C20 121.8(4)
N1 C19 Lu1 56.5(2)
N2 C19 Lu1 58.1(3)
C20 C19 Lu1 174.1(3)
C19 C20 C21 116.7(4)
C19 C20 H20A 108.1
C21 C20 H20A 108.1
C19 C20 H20B 108.1
C21 C20 H20B 108.1
H20A C20 H20B 107.3
C26 C21 C22 118.5(5)
C26 C21 C20 120.7(5)
C22 C21 C20 120.8(4)
C23 C22 C21 119.2(5)
C23 C22 N5 121.2(5)
C21 C22 N5 119.6(5)
C24 C23 C22 121.6(6)
C24 C23 H23 119.2
C22 C23 H23 119.2
C25 C24 C23 119.6(6)
C25 C24 H24 120.2
C23 C24 H24 120.2
C24 C25 C26 119.2(6)
C24 C25 H25 120.4
C26 C25 H25 120.4
C21 C26 C25 121.9(6)
C21 C26 H26 119.0
C25 C26 H26 119.0
N5 C27 H27A 109.5
N5 C27 H27B 109.5
H27A C27 H27B 109.5
N5 C27 H27C 109.5
H27A C27 H27C 109.5
H27B C27 H27C 109.5
N5 C28 H28A 109.5
N5 C28 H28B 109.5
H28A C28 H28B 109.5
N5 C28 H28C 109.5
H28A C28 H28C 109.5
H28B C28 H28C 109.5
C30 C29 C34 119.5(4)
C30 C29 N1 121.8(4)
C34 C29 N1 118.4(4)
C31 C30 C29 118.9(5)
C31 C30 C35 117.2(5)
C29 C30 C35 123.9(4)
C32 C31 C30 121.6(5)
C32 C31 H31 119.2
C30 C31 H31 119.2
C33 C32 C31 119.3(5)
C33 C32 H32 120.3
C31 C32 H32 120.3
C32 C33 C34 121.8(5)
C32 C33 H33 119.1
C34 C33 H33 119.1
C33 C34 C29 118.8(5)
C33 C34 C38 119.0(5)
C29 C34 C38 122.2(5)
C30 C35 C36 113.9(5)
C30 C35 C37 110.3(5)
C36 C35 C37 108.9(5)
C30 C35 H35 107.9
C36 C35 H35 107.9
C37 C35 H35 107.9
C35 C36 H36A 109.5
C35 C36 H36B 109.5
H36A C36 H36B 109.5
C35 C36 H36C 109.5
H36A C36 H36C 109.5
H36B C36 H36C 109.5
C35 C37 H37A 109.5
C35 C37 H37B 109.5
H37A C37 H37B 109.5
C35 C37 H37C 109.5
H37A C37 H37C 109.5
H37B C37 H37C 109.5
C40 C38 C34 112.6(6)
C40 C38 C39 108.9(5)
C34 C38 C39 113.9(5)
C40 C38 H38 107.0
C34 C38 H38 107.0
C39 C38 H38 107.0
C38 C39 H39A 109.5
C38 C39 H39B 109.5
H39A C39 H39B 109.5
C38 C39 H39C 109.5
H39A C39 H39C 109.5
H39B C39 H39C 109.5
C38 C40 H40A 109.5
C38 C40 H40B 109.5
H40A C40 H40B 109.5
C38 C40 H40C 109.5
H40A C40 H40C 109.5
H40B C40 H40C 109.5
C46 C41 C42 120.1(5)
C46 C41 N2 119.0(5)
C42 C41 N2 120.5(5)
C43 C42 C41 117.7(5)
C43 C42 C47 118.0(5)
C41 C42 C47 124.2(5)
C44 C43 C42 122.2(6)
C44 C43 H43 118.9
C42 C43 H43 118.9
C43 C44 C45 120.4(6)
C43 C44 H44 119.8
C45 C44 H44 119.8
C44 C45 C46 119.9(6)
C44 C45 H45 120.1
C46 C45 H45 120.0
C41 C46 C45 119.6(5)
C41 C46 C50 123.2(5)
C45 C46 C50 117.1(5)
C42 C47 C48 111.2(5)
C42 C47 C49 112.1(5)
C48 C47 C49 109.3(5)
C42 C47 H47 108.0
C48 C47 H47 108.0
C49 C47 H47 108.0
C47 C48 H48A 109.5
C47 C48 H48B 109.5
H48A C48 H48B 109.5
C47 C48 H48C 109.5
H48A C48 H48C 109.5
H48B C48 H48C 109.5
C47 C49 H49A 109.5
C47 C49 H49B 109.5
H49A C49 H49B 109.5
C47 C49 H49C 109.5
H49A C49 H49C 109.5
H49B C49 H49C 109.5
C46 C50 C52 113.6(5)
C46 C50 C51 110.8(5)
C52 C50 C51 109.9(5)
C46 C50 H50 107.4
C52 C50 H50 107.4
C51 C50 H50 107.4
C50 C51 H51A 109.5
C50 C51 H51B 109.5
H51A C51 H51B 109.5
C50 C51 H51C 109.5
H51A C51 H51C 109.5
H51B C51 H51C 109.5
C50 C52 H52A 109.5
C50 C52 H52B 109.5
H52A C52 H52B 109.5
C50 C52 H52C 109.5
H52A C52 H52C 109.5
H52B C52 H52C 109.5

loop_
_geom_bond_atom_site_label_1
_geom_bond_atom_site_label_2
_geom_bond_distance
Lu1 N1 2.308(4)
Lu1 N2 2.344(5)
Lu1 C10 2.413(6)
Lu1 C1 2.414(5)
Lu1 N3 2.502(6)
Lu1 N4 2.581(4)
Lu1 C19 2.757(5)
N1 C19 1.327(6)
N1 C29 1.430(5)
N2 C19 1.351(6)
N2 C41 1.429(6)
N3 C7 1.452(7)
N3 C9 1.475(8)
N3 C8 1.503(8)
N4 C16 1.475(7)
N4 C17 1.486(6)
N4 C18 1.500(7)
N5 C27 1.423(8)
N5 C22 1.432(7)
N5 C28 1.451(7)
C1 C2 1.479(8)
C1 H1A 0.9700
C1 H1B 0.9700
C2 C7 1.400(8)
C2 C3 1.402(7)
C3 C4 1.371(10)
C3 H3 0.9300
C4 C5 1.336(12)
C4 H4 0.9300
C5 C6 1.415(10)
C5 H5 0.9300
C6 C7 1.375(7)
C6 H6 0.9300
C8 H8A 0.9600
C8 H8B 0.9600
C8 H8C 0.9600
C9 H9A 0.9600
C9 H9B 0.9600
C9 H9C 0.9600
C10 C11 1.464(8)
C10 H10A 0.9700
C10 H10B 0.9700
C11 C16 1.389(7)
C11 C12 1.402(8)
C12 C13 1.362(9)
C12 H12 0.9300
C13 C14 1.357(10)
C13 H13 0.9300
C14 C15 1.380(10)
C14 H14 0.9300
C15 C16 1.384(8)
C15 H15 0.9300
C17 H17A 0.9600
C17 H17B 0.9600
C17 H17C 0.9600
C18 H18A 0.9600
C18 H18B 0.9600
C18 H18C 0.9600
C19 C20 1.511(6)
C20 C21 1.523(7)
C20 H20A 0.9700
C20 H20B 0.9700
C21 C26 1.382(7)
C21 C22 1.393(7)
C22 C23 1.389(8)
C23 C24 1.375(9)
C23 H23 0.9300
C24 C25 1.373(10)
C24 H24 0.9300
C25 C26 1.387(9)
C25 H25 0.9300
C26 H26 0.9300
C27 H27A 0.9600
C27 H27B 0.9600
C27 H27C 0.9600
C28 H28A 0.9600
C28 H28B 0.9600
C28 H28C 0.9600
C29 C30 1.407(6)
C29 C34 1.411(7)
C30 C31 1.390(7)
C30 C35 1.519(7)
C31 C32 1.374(8)
C31 H31 0.9300
C32 C33 1.368(8)
C32 H32 0.9300
C33 C34 1.388(7)
C33 H33 0.9300
C34 C38 1.528(7)
C35 C36 1.540(8)
C35 C37 1.545(8)
C35 H35 0.9800
C36 H36A 0.9600
C36 H36B 0.9600
C36 H36C 0.9600
C37 H37A 0.9600
C37 H37B 0.9600
C37 H37C 0.9600
C38 C40 1.498(9)
C38 C39 1.532(8)
C38 H38 0.9800
C39 H39A 0.9600
C39 H39B 0.9600
C39 H39C 0.9600
C40 H40A 0.9600
C40 H40B 0.9600
C40 H40C 0.9600
C41 C46 1.393(7)
C41 C42 1.408(7)
C42 C43 1.391(7)
C42 C47 1.520(8)
C43 C44 1.355(9)
C43 H43 0.9300
C44 C45 1.369(9)
C44 H44 0.9300
C45 C46 1.400(7)
C45 H45 0.9300
C46 C50 1.507(7)
C47 C48 1.522(8)
C47 C49 1.532(7)
C47 H47 0.9800
C48 H48A 0.9600
C48 H48B 0.9600
C48 H48C 0.9600
C49 H49A 0.9600
C49 H49B 0.9600
C49 H49C 0.9600
C50 C52 1.522(8)
C50 C51 1.536(8)
C50 H50 0.9800
C51 H51A 0.9600
C51 H51B 0.9600
C51 H51C 0.9600
C52 H52A 0.9600
C52 H52B 0.9600
C52 H52C 0.9600
